data_1572145
loop_
_publ_author_name
'Kreimer, Lisa N.'
'Hadlington, Terrance J.'

_publ_section_title
;
 Macrocyclic bis-diphosphenes demonstrating bimetallic <i>exo</i>- and
 <i>endo</i>-cyclic binding modes.
;
_journal_issue 35
_journal_name_full 'Chemical science'
_journal_page_first 14154
_journal_page_last 14160
_journal_paper_doi 10.1039/d4sc03516j
_journal_volume 15
_journal_year 2024
_chemical_formula_moiety 'C72 H108 N4 Ni2 O4 P4'
_chemical_formula_sum 'C72 H108 N4 Ni2 O4 P4'
_chemical_formula_weight 1334.92
_space_group_crystal_system triclinic
_space_group_IT_number 2
_space_group_name_Hall '-P 1'
_space_group_name_H-M_alt 'P -1'
_atom_sites_solution_hydrogens mixed
_audit_creation_method SHELXL-2018/3
_audit_update_record
;
2024-05-23 deposited with the CCDC.	2024-07-16 downloaded from the CCDC.
;
_cell_angle_alpha 66.91(3)
_cell_angle_beta 70.89(3)
_cell_angle_gamma 76.79(3)
_cell_formula_units_Z 1
_cell_length_a 9.912(2)
_cell_length_b 14.075(3)
_cell_length_c 15.094(3)
_cell_measurement_reflns_used 2000
_cell_measurement_temperature 150(2)
_cell_measurement_theta_max 32.50
_cell_measurement_theta_min 1.92
_cell_volume 1818.2(8)
_computing_structure_refinement 'SHELXL-2018/3 (Sheldrick, 2018)'
_computing_structure_solution 'SHELXT 2018/2 (Sheldrick, 2018)'
_diffrn_ambient_temperature 150(2)
_diffrn_detector Pilatus300K
_diffrn_detector_area_resol_mean 5.81
_diffrn_measured_fraction_theta_full 0.999
_diffrn_measured_fraction_theta_max 0.999
_diffrn_measurement_device_type 'STOE StadiVari'
_diffrn_measurement_method '\w scans'
_diffrn_radiation_collimation '0.6 mm diameter'
_diffrn_radiation_monochromator 'Graded multilayer mirror'
_diffrn_radiation_type 'Mo K\a'
_diffrn_radiation_wavelength 0.71073
_diffrn_reflns_av_R_equivalents 0.0886
_diffrn_reflns_av_unetI/netI 0.1514
_diffrn_reflns_Laue_measured_fraction_full 0.999
_diffrn_reflns_Laue_measured_fraction_max 0.999
_diffrn_reflns_limit_h_max 12
_diffrn_reflns_limit_h_min -12
_diffrn_reflns_limit_k_max 17
_diffrn_reflns_limit_k_min -16
_diffrn_reflns_limit_l_max 18
_diffrn_reflns_limit_l_min -18
_diffrn_reflns_number 24420
_diffrn_reflns_point_group_measured_fraction_full 0.999
_diffrn_reflns_point_group_measured_fraction_max 0.999
_diffrn_reflns_theta_full 25.242
_diffrn_reflns_theta_max 25.998
_diffrn_reflns_theta_min 2.189
_diffrn_source 'Genix 3D HF Mo'
_diffrn_source_current 1.000
_diffrn_source_power 0.050
_diffrn_source_voltage 50
_exptl_absorpt_coefficient_mu 0.654
_exptl_absorpt_correction_T_max 1.000
_exptl_absorpt_correction_T_min 0.760
_exptl_absorpt_correction_type empirical
_exptl_absorpt_process_details 'STOE X-AREA 1.76'
_exptl_crystal_colour red
_exptl_crystal_density_diffrn 1.219
_exptl_crystal_description block
_exptl_crystal_F_000 716
_exptl_crystal_size_max 0.42
_exptl_crystal_size_mid 0.14
_exptl_crystal_size_min 0.12
_refine_diff_density_max 0.396
_refine_diff_density_min -0.453
_refine_diff_density_rms 0.079
_refine_ls_extinction_method none
_refine_ls_goodness_of_fit_ref 0.964
_refine_ls_hydrogen_treatment mixed
_refine_ls_matrix_type full
_refine_ls_number_parameters 404
_refine_ls_number_reflns 7148
_refine_ls_number_restraints 0
_refine_ls_restrained_S_all 0.964
_refine_ls_R_factor_all 0.1592
_refine_ls_R_factor_gt 0.0644
_refine_ls_shift/su_max 0.000
_refine_ls_shift/su_mean 0.000
_refine_ls_structure_factor_coef Fsqd
_refine_ls_weighting_details 'w=1/[\s^2^(Fo^2^)+(0.0595P)^2^] where P=(Fo^2^+2Fc^2^)/3'
_refine_ls_weighting_scheme calc
_refine_ls_wR_factor_gt 0.1155
_refine_ls_wR_factor_ref 0.1483
_reflns_Friedel_coverage 0.000
_reflns_number_gt 3550
_reflns_number_total 7148
_reflns_threshold_expression 'I > 2\s(I)'
_cod_data_source_file d4sc03516j2.cif
_cod_data_source_block 3
_cod_depositor_comments 'Adding full bibliography for 1572143--1572150.cif.'
_cod_original_cell_volume 1818.3(8)
_cod_database_code 1572145
_shelx_shelxl_version_number 2018/3
_shelx_space_group_comment
;
The symmetry employed for this shelxl refinement is uniquely defined
by the following loop, which should always be used as a source of
symmetry information in preference to the above space-group names.
They are only intended as comments.
;

loop_
_space_group_symop_operation_xyz
'x, y, z'
'-x, -y, -z'

loop_
_atom_site_label
_atom_site_type_symbol
_atom_site_fract_x
_atom_site_fract_y
_atom_site_fract_z
_atom_site_U_iso_or_equiv
_atom_site_adp_type
_atom_site_occupancy
_atom_site_site_symmetry_order
_atom_site_calc_flag
_atom_site_refinement_flags_posn
_atom_site_refinement_flags_adp
_atom_site_refinement_flags_occupancy
_atom_site_disorder_assembly
_atom_site_disorder_group
Ni1 Ni 0.88528(7) 0.45134(4) 0.57029(5) 0.0331(2) Uani 1 1 d . . . . .
P1 P 0.89485(13) 0.53970(9) 0.40595(10) 0.0324(3) Uani 1 1 d . . . . .
P2 P 0.91430(14) 0.43249(9) 0.71687(10) 0.0350(3) Uani 1 1 d . . . . .
O1 O 0.7772(3) 0.6247(2) 0.5727(2) 0.0347(8) Uani 1 1 d . . . . .
N2 N 0.7331(4) 0.2836(3) 0.5981(3) 0.0377(10) Uani 1 1 d . . . . .
N1 N 0.5822(4) 0.3947(3) 0.6566(3) 0.0371(10) Uani 1 1 d . . . . .
C1 C 0.7771(5) 0.7053(3) 0.4807(4) 0.0337(12) Uani 1 1 d . . . . .
C12 C 0.8626(5) 0.5676(3) 0.7168(4) 0.0331(11) Uani 1 1 d . . . . .
O2 O 0.5949(5) 1.2447(3) -0.0173(3) 0.0726(13) Uani 1 1 d . . . . .
C2 C 0.8276(5) 0.6760(3) 0.3965(4) 0.0335(12) Uani 1 1 d . . . . .
C6 C 0.7281(5) 0.8061(3) 0.4792(4) 0.0347(12) Uani 1 1 d . . . . .
C13 C 0.7999(5) 0.6485(3) 0.6474(4) 0.0334(12) Uani 1 1 d . . . . .
C24 C 0.7249(5) 0.3751(3) 0.6124(4) 0.0323(11) Uani 1 1 d . . . . .
C3 C 0.8228(5) 0.7552(3) 0.3067(4) 0.0349(12) Uani 1 1 d . . . . .
H3 H 0.854674 0.738213 0.247569 0.042 Uiso 1 1 calc R U . . .
C7 C 0.6743(5) 0.8275(3) 0.5779(4) 0.0367(12) Uani 1 1 d . . . . .
C4 C 0.7737(5) 0.8586(3) 0.2983(4) 0.0353(12) Uani 1 1 d . . . . .
C5 C 0.7270(5) 0.8824(3) 0.3859(4) 0.0367(12) Uani 1 1 d . . . . .
H5 H 0.693510 0.952451 0.381910 0.044 Uiso 1 1 calc R U . . .
C11 C 0.8855(5) 0.5924(4) 0.7907(4) 0.0406(13) Uani 1 1 d . . . . .
H11 H 0.926965 0.538736 0.839525 0.049 Uiso 1 1 calc R U . . .
C10 C 0.8510(5) 0.6920(4) 0.7976(4) 0.0372(12) Uani 1 1 d . . . . .
C27 C 0.5142(5) 0.4885(4) 0.6809(4) 0.0432(13) Uani 1 1 d . . . . .
H27 H 0.590510 0.520121 0.686345 0.052 Uiso 1 1 calc R U . . .
C9 C 0.7849(5) 0.7691(4) 0.7266(4) 0.0407(13) Uani 1 1 d . . . . .
H9 H 0.757719 0.837020 0.730091 0.049 Uiso 1 1 calc R U . . .
C8 C 0.7582(5) 0.7481(4) 0.6511(4) 0.0369(12) Uani 1 1 d . . . . .
C20 C 0.8873(6) 0.7153(4) 0.8772(4) 0.0429(13) Uani 1 1 d . . . . .
C14 C 0.7697(5) 0.9460(3) 0.1973(4) 0.0391(13) Uani 1 1 d . . . . .
C30 C 0.8660(6) 0.2276(4) 0.5556(4) 0.0465(14) Uani 1 1 d . . . . .
H30 H 0.946431 0.268764 0.538858 0.056 Uiso 1 1 calc R U . . .
C19 C 0.6917(6) 0.9401(3) 0.5610(4) 0.0445(14) Uani 1 1 d . . . . .
H19A H 0.793224 0.951259 0.531422 0.067 Uiso 1 1 calc R U . . .
H19B H 0.657845 0.951579 0.625128 0.067 Uiso 1 1 calc R U . . .
H19C H 0.634968 0.988854 0.515809 0.067 Uiso 1 1 calc R U . . .
C26 C 0.5981(5) 0.2493(4) 0.6308(4) 0.0430(14) Uani 1 1 d . . . . .
C17 C 0.6144(6) 0.9988(4) 0.2000(4) 0.0518(15) Uani 1 1 d . . . . .
H17A H 0.578965 1.028086 0.253677 0.078 Uiso 1 1 calc R U . . .
H17B H 0.552687 0.947234 0.212053 0.078 Uiso 1 1 calc R U . . .
H17C H 0.613057 1.054508 0.135846 0.078 Uiso 1 1 calc R U . . .
C18 C 0.5146(5) 0.8096(4) 0.6254(4) 0.0475(14) Uani 1 1 d . . . . .
H18A H 0.458616 0.853351 0.577814 0.071 Uiso 1 1 calc R U . . .
H18B H 0.478837 0.827606 0.686126 0.071 Uiso 1 1 calc R U . . .
H18C H 0.504951 0.736288 0.642246 0.071 Uiso 1 1 calc R U . . .
C25 C 0.5049(6) 0.3179(4) 0.6673(4) 0.0427(13) Uani 1 1 d . . . . .
C32 C 0.8605(6) 0.2204(4) 0.4594(4) 0.0578(17) Uani 1 1 d . . . . .
H32A H 0.779386 0.183345 0.472857 0.087 Uiso 1 1 calc R U . . .
H32B H 0.950222 0.182568 0.432060 0.087 Uiso 1 1 calc R U . . .
H32C H 0.848210 0.290516 0.411039 0.087 Uiso 1 1 calc R U . . .
C29 C 0.4532(6) 0.5667(4) 0.5967(5) 0.0627(18) Uani 1 1 d . . . . .
H29A H 0.529609 0.581488 0.534009 0.094 Uiso 1 1 calc R U . . .
H29B H 0.413625 0.631114 0.611187 0.094 Uiso 1 1 calc R U . . .
H29C H 0.376843 0.538124 0.590345 0.094 Uiso 1 1 calc R U . . .
C15 C 0.8235(6) 0.9049(4) 0.1099(4) 0.0557(16) Uani 1 1 d . . . . .
H15A H 0.822870 0.963133 0.047150 0.084 Uiso 1 1 calc R U . . .
H15B H 0.760243 0.855476 0.119371 0.084 Uiso 1 1 calc R U . . .
H15C H 0.921551 0.869999 0.107298 0.084 Uiso 1 1 calc R U . . .
C23 C 0.8280(7) 0.8254(4) 0.8784(5) 0.0628(17) Uani 1 1 d . . . . .
H23A H 0.868201 0.876267 0.813202 0.094 Uiso 1 1 calc R U . . .
H23B H 0.854825 0.836457 0.930336 0.094 Uiso 1 1 calc R U . . .
H23C H 0.723014 0.834044 0.892414 0.094 Uiso 1 1 calc R U . . .
C21 C 1.0506(6) 0.7035(5) 0.8570(5) 0.0654(18) Uani 1 1 d . . . . .
H21A H 1.090111 0.632404 0.859167 0.098 Uiso 1 1 calc R U . . .
H21B H 1.074957 0.717976 0.908098 0.098 Uiso 1 1 calc R U . . .
H21C H 1.091517 0.752703 0.790957 0.098 Uiso 1 1 calc R U . . .
C31 C 0.8960(6) 0.1222(4) 0.6322(5) 0.0624(18) Uani 1 1 d . . . . .
H31A H 0.908035 0.131841 0.689949 0.094 Uiso 1 1 calc R U . . .
H31B H 0.984027 0.084834 0.602319 0.094 Uiso 1 1 calc R U . . .
H31C H 0.815224 0.081882 0.653882 0.094 Uiso 1 1 calc R U . . .
C16 C 0.8649(7) 1.0270(4) 0.1775(4) 0.0671(19) Uani 1 1 d . . . . .
H16A H 0.860470 1.083380 0.114286 0.101 Uiso 1 1 calc R U . . .
H16B H 0.964302 0.994572 0.173623 0.101 Uiso 1 1 calc R U . . .
H16C H 0.831131 1.055218 0.232005 0.101 Uiso 1 1 calc R U . . .
C28 C 0.4013(7) 0.4624(5) 0.7812(5) 0.075(2) Uani 1 1 d . . . . .
H28A H 0.319443 0.439222 0.775586 0.113 Uiso 1 1 calc R U . . .
H28B H 0.368622 0.524398 0.800631 0.113 Uiso 1 1 calc R U . . .
H28C H 0.443218 0.406917 0.831959 0.113 Uiso 1 1 calc R U . . .
C35 C 0.6561(7) 1.3257(5) -0.0165(5) 0.077(2) Uani 1 1 d . . . . .
H35A H 0.651981 1.387272 -0.077333 0.093 Uiso 1 1 calc R U . . .
H35B H 0.758259 1.302911 -0.016352 0.093 Uiso 1 1 calc R U . . .
C22 C 0.8231(7) 0.6391(4) 0.9811(4) 0.072(2) Uani 1 1 d . . . . .
H22A H 0.717968 0.650044 0.995906 0.108 Uiso 1 1 calc R U . . .
H22B H 0.853041 0.651131 1.031256 0.108 Uiso 1 1 calc R U . . .
H22C H 0.857217 0.567625 0.982498 0.108 Uiso 1 1 calc R U . . .
C34 C 0.6737(7) 1.2057(5) -0.0955(5) 0.0735(19) Uani 1 1 d . . . . .
H34A H 0.771380 1.175704 -0.087522 0.088 Uiso 1 1 calc R U . . .
H34B H 0.683101 1.263018 -0.160735 0.088 Uiso 1 1 calc R U . . .
C36 C 0.5764(9) 1.3535(6) 0.0734(6) 0.105(3) Uani 1 1 d . . . . .
H36A H 0.474941 1.374542 0.073715 0.157 Uiso 1 1 calc R U . . .
H36B H 0.617107 1.411097 0.072654 0.157 Uiso 1 1 calc R U . . .
H36C H 0.584225 1.293145 0.133462 0.157 Uiso 1 1 calc R U . . .
C33 C 0.5977(8) 1.1241(5) -0.0928(5) 0.087(2) Uani 1 1 d . . . . .
H33A H 0.596724 1.064643 -0.030838 0.130 Uiso 1 1 calc R U . . .
H33B H 0.647694 1.101473 -0.150194 0.130 Uiso 1 1 calc R U . . .
H33C H 0.498695 1.152749 -0.095738 0.130 Uiso 1 1 calc R U . . .
H25 H 0.391611 0.312415 0.708008 0.064(16) Uiso 1 1 d R . . . .
H26 H 0.580701 0.175315 0.631008 0.046(14) Uiso 1 1 d R . . . .

loop_
_atom_site_aniso_label
_atom_site_aniso_U_11
_atom_site_aniso_U_22
_atom_site_aniso_U_33
_atom_site_aniso_U_23
_atom_site_aniso_U_13
_atom_site_aniso_U_12
Ni1 0.0311(4) 0.0367(3) 0.0371(4) -0.0121(3) -0.0144(3) -0.0075(3)
P1 0.0316(7) 0.0367(7) 0.0359(8) -0.0129(6) -0.0157(6) -0.0061(5)
P2 0.0351(8) 0.0351(7) 0.0376(9) -0.0105(6) -0.0146(6) -0.0053(6)
O1 0.041(2) 0.0323(17) 0.037(2) -0.0117(15) -0.0212(16) -0.0002(14)
N2 0.038(3) 0.038(2) 0.041(3) -0.010(2) -0.017(2) -0.0091(19)
N1 0.032(2) 0.048(2) 0.037(3) -0.012(2) -0.015(2) -0.0099(19)
C1 0.031(3) 0.034(3) 0.041(3) -0.012(2) -0.021(2) 0.001(2)
C12 0.032(3) 0.042(3) 0.029(3) -0.010(2) -0.015(2) -0.006(2)
O2 0.075(3) 0.095(3) 0.058(3) -0.015(3) -0.026(3) -0.038(3)
C2 0.032(3) 0.037(3) 0.041(3) -0.016(2) -0.015(2) -0.009(2)
C6 0.033(3) 0.039(3) 0.039(3) -0.018(2) -0.016(2) -0.001(2)
C13 0.034(3) 0.039(3) 0.034(3) -0.018(2) -0.012(2) -0.003(2)
C24 0.031(3) 0.035(3) 0.029(3) -0.002(2) -0.015(2) -0.007(2)
C3 0.032(3) 0.037(3) 0.040(3) -0.013(2) -0.013(2) -0.008(2)
C7 0.040(3) 0.033(3) 0.045(3) -0.015(2) -0.021(3) 0.001(2)
C4 0.033(3) 0.041(3) 0.038(3) -0.013(2) -0.018(2) -0.004(2)
C5 0.042(3) 0.029(2) 0.041(3) -0.011(2) -0.019(3) 0.000(2)
C11 0.038(3) 0.045(3) 0.041(4) -0.012(2) -0.017(3) -0.003(2)
C10 0.035(3) 0.042(3) 0.042(3) -0.021(2) -0.015(2) -0.001(2)
C27 0.033(3) 0.053(3) 0.054(4) -0.025(3) -0.014(3) -0.009(2)
C9 0.041(3) 0.038(3) 0.051(4) -0.020(3) -0.022(3) 0.002(2)
C8 0.034(3) 0.040(3) 0.042(3) -0.018(2) -0.014(2) -0.003(2)
C20 0.048(3) 0.052(3) 0.038(3) -0.018(3) -0.021(3) -0.004(3)
C14 0.045(3) 0.032(3) 0.041(3) -0.007(2) -0.020(3) -0.004(2)
C30 0.041(3) 0.042(3) 0.063(4) -0.018(3) -0.021(3) -0.006(2)
C19 0.057(4) 0.037(3) 0.047(4) -0.017(2) -0.024(3) 0.002(2)
C26 0.041(3) 0.044(3) 0.049(4) -0.006(3) -0.021(3) -0.017(3)
C17 0.057(4) 0.056(3) 0.043(4) -0.016(3) -0.028(3) 0.012(3)
C18 0.043(3) 0.054(3) 0.052(4) -0.022(3) -0.024(3) 0.006(3)
C25 0.034(3) 0.051(3) 0.045(4) -0.009(3) -0.016(3) -0.015(3)
C32 0.050(4) 0.064(4) 0.069(5) -0.035(3) -0.018(3) 0.000(3)
C29 0.061(4) 0.054(3) 0.095(5) -0.034(3) -0.052(4) 0.013(3)
C15 0.066(4) 0.052(3) 0.043(4) -0.012(3) -0.020(3) 0.004(3)
C23 0.084(5) 0.066(4) 0.065(5) -0.035(3) -0.041(4) -0.005(3)
C21 0.059(4) 0.080(4) 0.081(5) -0.042(4) -0.037(4) 0.000(3)
C31 0.059(4) 0.051(3) 0.082(5) -0.014(3) -0.040(4) 0.001(3)
C16 0.090(5) 0.060(4) 0.052(4) 0.006(3) -0.032(4) -0.038(3)
C28 0.062(4) 0.099(5) 0.074(5) -0.052(4) 0.009(4) -0.026(4)
C35 0.074(5) 0.101(5) 0.072(5) -0.029(4) -0.029(4) -0.026(4)
C22 0.110(6) 0.077(4) 0.044(4) -0.017(3) -0.030(4) -0.031(4)
C34 0.071(5) 0.087(5) 0.065(5) -0.018(4) -0.025(4) -0.018(4)
C36 0.113(7) 0.153(7) 0.075(6) -0.054(6) -0.012(5) -0.056(6)
C33 0.103(6) 0.098(5) 0.073(5) -0.013(4) -0.044(5) -0.037(5)

loop_
_atom_type_symbol
_atom_type_description
_atom_type_scat_dispersion_real
_atom_type_scat_dispersion_imag
_atom_type_scat_source
C C 0.0033 0.0016 'International Tables Vol C Tables 4.2.6.8 and 6.1.1.4'
H H 0.0000 0.0000 'International Tables Vol C Tables 4.2.6.8 and 6.1.1.4'
N N 0.0061 0.0033 'International Tables Vol C Tables 4.2.6.8 and 6.1.1.4'
O O 0.0106 0.0060 'International Tables Vol C Tables 4.2.6.8 and 6.1.1.4'
P P 0.1023 0.0942 'International Tables Vol C Tables 4.2.6.8 and 6.1.1.4'
Ni Ni 0.3393 1.1124 'International Tables Vol C Tables 4.2.6.8 and 6.1.1.4'

loop_
_geom_angle_atom_site_label_1
_geom_angle_atom_site_label_2
_geom_angle_atom_site_label_3
_geom_angle
_geom_angle_site_symmetry_1
_geom_angle_site_symmetry_3
_geom_angle_publ_flag
C24 Ni1 P2 101.22(15) . . ?
C24 Ni1 P1 101.52(15) . . ?
P2 Ni1 P1 153.45(5) . . ?
C24 Ni1 P1 147.39(14) . 2_766 ?
P2 Ni1 P1 55.92(6) . 2_766 ?
P1 Ni1 P1 107.43(6) . 2_766 ?
C24 Ni1 Ni1 152.84(15) . 2_766 ?
P2 Ni1 Ni1 105.11(5) . 2_766 ?
P1 Ni1 Ni1 55.09(5) . 2_766 ?
P1 Ni1 Ni1 52.34(4) 2_766 2_766 ?
C2 P1 P2 98.32(17) . 2_766 ?
C2 P1 Ni1 105.59(17) . . ?
P2 P1 Ni1 126.69(7) 2_766 . ?
C2 P1 Ni1 93.20(16) . 2_766 ?
P2 P1 Ni1 58.98(5) 2_766 2_766 ?
Ni1 P1 Ni1 72.57(6) . 2_766 ?
C12 P2 P1 97.49(16) . 2_766 ?
C12 P2 Ni1 100.92(16) . . ?
P1 P2 Ni1 65.10(6) 2_766 . ?
C13 O1 C1 117.7(4) . . ?
C24 N2 C26 111.2(4) . . ?
C24 N2 C30 124.8(4) . . ?
C26 N2 C30 124.0(4) . . ?
C24 N1 C25 111.1(4) . . ?
C24 N1 C27 125.5(4) . . ?
C25 N1 C27 123.1(4) . . ?
C6 C1 C2 124.7(5) . . ?
C6 C1 O1 119.3(4) . . ?
C2 C1 O1 116.0(4) . . ?
C11 C12 C13 116.1(4) . . ?
C11 C12 P2 119.1(4) . . ?
C13 C12 P2 124.8(4) . . ?
C35 O2 C34 113.5(5) . . ?
C3 C2 C1 115.6(4) . . ?
C3 C2 P1 123.0(4) . . ?
C1 C2 P1 121.4(4) . . ?
C1 C6 C5 116.7(5) . . ?
C1 C6 C7 119.3(4) . . ?
C5 C6 C7 124.0(4) . . ?
C8 C13 O1 119.9(4) . . ?
C8 C13 C12 123.5(5) . . ?
O1 C13 C12 116.6(4) . . ?
N2 C24 N1 103.5(4) . . ?
N2 C24 Ni1 123.9(3) . . ?
N1 C24 Ni1 132.5(3) . . ?
C2 C3 C4 123.6(5) . . ?
C6 C7 C8 108.6(4) . . ?
C6 C7 C18 109.6(4) . . ?
C8 C7 C18 106.8(4) . . ?
C6 C7 C19 111.0(4) . . ?
C8 C7 C19 111.2(4) . . ?
C18 C7 C19 109.5(4) . . ?
C3 C4 C5 117.6(5) . . ?
C3 C4 C14 122.8(5) . . ?
C5 C4 C14 119.6(4) . . ?
C4 C5 C6 121.9(4) . . ?
C12 C11 C10 123.9(5) . . ?
C11 C10 C9 116.9(5) . . ?
C11 C10 C20 121.1(5) . . ?
C9 C10 C20 122.0(4) . . ?
N1 C27 C29 109.8(4) . . ?
N1 C27 C28 111.2(4) . . ?
C29 C27 C28 112.4(5) . . ?
C8 C9 C10 121.6(4) . . ?
C13 C8 C9 118.0(5) . . ?
C13 C8 C7 118.8(4) . . ?
C9 C8 C7 123.1(4) . . ?
C10 C20 C21 108.9(4) . . ?
C10 C20 C23 112.8(4) . . ?
C21 C20 C23 108.3(5) . . ?
C10 C20 C22 110.0(4) . . ?
C21 C20 C22 109.5(5) . . ?
C23 C20 C22 107.3(5) . . ?
C16 C14 C15 108.2(5) . . ?
C16 C14 C17 109.0(4) . . ?
C15 C14 C17 107.9(4) . . ?
C16 C14 C4 109.5(4) . . ?
C15 C14 C4 112.1(4) . . ?
C17 C14 C4 110.0(4) . . ?
N2 C30 C32 110.6(4) . . ?
N2 C30 C31 110.3(5) . . ?
C32 C30 C31 113.0(5) . . ?
C25 C26 N2 107.0(4) . . ?
C26 C25 N1 107.2(4) . . ?
O2 C35 C36 109.7(6) . . ?
O2 C34 C33 109.5(6) . . ?

loop_
_geom_bond_atom_site_label_1
_geom_bond_atom_site_label_2
_geom_bond_distance
_geom_bond_site_symmetry_2
_geom_bond_publ_flag
Ni1 C24 1.916(5) . ?
Ni1 P2 2.2292(16) . ?
Ni1 P1 2.2781(17) . ?
Ni1 P1 2.3594(15) 2_766 ?
Ni1 Ni1 2.7453(18) 2_766 ?
P1 C2 1.846(4) . ?
P1 P2 2.155(2) 2_766 ?
P2 C12 1.853(5) . ?
O1 C13 1.391(5) . ?
O1 C1 1.407(5) . ?
N2 C24 1.367(6) . ?
N2 C26 1.394(6) . ?
N2 C30 1.462(6) . ?
N1 C24 1.367(6) . ?
N1 C25 1.394(6) . ?
N1 C27 1.464(6) . ?
C1 C6 1.384(6) . ?
C1 C2 1.392(6) . ?
C12 C11 1.387(6) . ?
C12 C13 1.396(6) . ?
O2 C35 1.415(7) . ?
O2 C34 1.418(7) . ?
C2 C3 1.383(6) . ?
C6 C5 1.399(6) . ?
C6 C7 1.534(7) . ?
C13 C8 1.386(6) . ?
C3 C4 1.393(6) . ?
C7 C8 1.539(6) . ?
C7 C18 1.544(7) . ?
C7 C19 1.544(6) . ?
C4 C5 1.396(7) . ?
C4 C14 1.545(6) . ?
C11 C10 1.401(6) . ?
C10 C9 1.406(6) . ?
C10 C20 1.525(7) . ?
C27 C29 1.514(7) . ?
C27 C28 1.525(7) . ?
C9 C8 1.397(7) . ?
C20 C21 1.529(7) . ?
C20 C23 1.533(7) . ?
C20 C22 1.534(7) . ?
C14 C16 1.522(7) . ?
C14 C15 1.536(7) . ?
C14 C17 1.544(6) . ?
C30 C32 1.513(7) . ?
C30 C31 1.518(7) . ?
C26 C25 1.329(7) . ?
C35 C36 1.481(9) . ?
C34 C33 1.492(8) . ?
